data_4085692
loop_
_publ_author_name
'B\"oge, Matthias'
'Fowelin, Christian'
'Bednarski, Patrick'
'Heck, J\"urgen'

_publ_section_title
;
 Diaminohexopyranosides as Ligands in Half-Sandwich Ruthenium(II),
 Rhodium(III), and Iridium(III) Complexes
;
_journal_issue 8
_journal_name_full Organometallics
_journal_page_first 1507
_journal_paper_doi 10.1021/om5013117
_journal_volume 34
_journal_year 2015
_chemical_formula_moiety 'C24 H35 Cl N2 O4 Rh, B F4, C H2 Cl2, C H2 Cl2'
_chemical_formula_sum 'C26 H39 B Cl5 F4 N2 O4 Rh'
_chemical_formula_weight 810.56
_chemical_name_systematic
;
[T-4-S]-chlorido(methyl 
4,6-O-benzylidene-2,3-diamino-2,3-dideoxy-alpha-D-talopyranoside)-pentamethyl-pentahapto-cyclopentadienylrhodium(III) 
tetrafluoridoborate bisdichloromethane
;
_space_group_IT_number 19
_symmetry_cell_setting orthorhombic
_symmetry_space_group_name_Hall 'P 2ac 2ab'
_symmetry_space_group_name_H-M 'P 21 21 21'
_atom_sites_solution_hydrogens geom
_atom_sites_solution_primary direct
_atom_sites_solution_secondary difmap
_audit_creation_method SHELXL-97
_cell_angle_alpha 90.00
_cell_angle_beta 90.00
_cell_angle_gamma 90.00
_cell_formula_units_Z 4
_cell_length_a 12.73270(10)
_cell_length_b 12.85280(10)
_cell_length_c 20.42570(10)
_cell_measurement_reflns_used 17199
_cell_measurement_temperature 100(2)
_cell_measurement_theta_max 37.6
_cell_measurement_theta_min 3.0
_cell_volume 3342.68(4)
_computing_cell_refinement 'CrySalisPro (Agilent 2013)'
_computing_data_collection 'CrySalisPro (Agilent 2013)'
_computing_data_reduction 'CrySalisPro (Agilent 2013)'
_computing_molecular_graphics 'SHELXTL (Bruker AXS, 1998)'
_computing_publication_material 'SHELXTL (Bruker AXS, 1998)'
_computing_structure_refinement 'SHELXL-97 (Sheldrick, 1997)'
_computing_structure_solution 'SHELXS-97 (Sheldrick, 1990)'
_diffrn_ambient_temperature 100(2)
_diffrn_measured_fraction_theta_full 0.985
_diffrn_measured_fraction_theta_max 0.985
_diffrn_measurement_device_type 'Bruker Smart APEX CCD area detector'
_diffrn_measurement_method omega-scan
_diffrn_radiation_monochromator mirror
_diffrn_radiation_source 'Incoatec microfocus'
_diffrn_radiation_type MoK\a
_diffrn_radiation_wavelength 0.71073
_diffrn_reflns_av_R_equivalents 0.0446
_diffrn_reflns_av_sigmaI/netI 0.0309
_diffrn_reflns_limit_h_max 21
_diffrn_reflns_limit_h_min -21
_diffrn_reflns_limit_k_max 21
_diffrn_reflns_limit_k_min -21
_diffrn_reflns_limit_l_max 34
_diffrn_reflns_limit_l_min -34
_diffrn_reflns_number 101905
_diffrn_reflns_theta_full 37.50
_diffrn_reflns_theta_max 37.50
_diffrn_reflns_theta_min 3.01
_diffrn_standards_decay_% none
_diffrn_standards_interval_count none
_diffrn_standards_interval_time none
_diffrn_standards_number none
_exptl_absorpt_coefficient_mu 0.968
_exptl_absorpt_correction_T_max 0.8927
_exptl_absorpt_correction_T_min 0.7601
_exptl_absorpt_correction_type multi-scan
_exptl_absorpt_process_details 'CrySalisPro (Agilent 2013)'
_exptl_crystal_colour orange
_exptl_crystal_density_diffrn 1.611
_exptl_crystal_density_meas ?
_exptl_crystal_density_method 'not measured'
_exptl_crystal_description plate
_exptl_crystal_F_000 1648
_exptl_crystal_size_max 0.30
_exptl_crystal_size_mid 0.28
_exptl_crystal_size_min 0.12
_refine_diff_density_max 1.850
_refine_diff_density_min -0.770
_refine_diff_density_rms 0.084
_refine_ls_abs_structure_details 'Flack H D (1983), Acta Cryst. A39, 876-881'
_refine_ls_abs_structure_Flack -0.028(12)
_refine_ls_extinction_coef none
_refine_ls_extinction_method none
_refine_ls_goodness_of_fit_ref 1.039
_refine_ls_hydrogen_treatment riding
_refine_ls_matrix_type full
_refine_ls_number_parameters 394
_refine_ls_number_reflns 17199
_refine_ls_number_restraints 0
_refine_ls_restrained_S_all 1.039
_refine_ls_R_factor_all 0.0338
_refine_ls_R_factor_gt 0.0292
_refine_ls_shift/su_max 0.003
_refine_ls_shift/su_mean 0.000
_refine_ls_structure_factor_coef Fsqd
_refine_ls_weighting_details 'calc w=1/[\s^2^(Fo^2^)+(0.0263P)^2^+1.8121P] where P=(Fo^2^+2Fc^2^)/3'
_refine_ls_weighting_scheme calc
_refine_ls_wR_factor_gt 0.0643
_refine_ls_wR_factor_ref 0.0670
_reflns_number_gt 16079
_reflns_number_total 17199
_reflns_threshold_expression >2sigma(I)
_cod_data_source_file om5013117_si_001.cif
_cod_data_source_block 46
_cod_depositor_comments
;
The following automatic conversions were performed:

'_exptl_crystal_density_meas' value 'not measured' was changed to '?'
- the value is perceived as not measured.

Automatic conversion script
Id: cif_fix_values 3271 2015-04-21 07:52:19Z andrius 

 Adding full bibliography for 4085684--4085692.cif.
;
_cod_original_sg_symbol_H-M P2(1)2(1)2(1)
_cod_database_code 4085692

loop_
_symmetry_equiv_pos_as_xyz
'x, y, z'
'-x+1/2, -y, z+1/2'
'-x, y+1/2, -z+1/2'
'x+1/2, -y+1/2, -z'

loop_
_atom_site_label
_atom_site_type_symbol
_atom_site_fract_x
_atom_site_fract_y
_atom_site_fract_z
_atom_site_U_iso_or_equiv
_atom_site_adp_type
_atom_site_occupancy
_atom_site_symmetry_multiplicity
_atom_site_calc_flag
_atom_site_refinement_flags
Rh1 Rh 0.448300(8) 0.557623(8) 0.824923(5) 0.00987(2) Uani 1 1 d .
Cl1 Cl 0.43945(3) 0.42138(3) 0.743118(17) 0.01642(6) Uani 1 1 d .
N1 N 0.60606(9) 0.51076(10) 0.84507(6) 0.01224(19) Uani 1 1 d .
H1A H 0.6355 0.5544 0.8742 0.015 Uiso 1 1 calc R
H1B H 0.6068 0.4461 0.8620 0.015 Uiso 1 1 calc R
N2 N 0.53506(9) 0.64717(9) 0.75301(6) 0.01169(19) Uani 1 1 d .
H2A H 0.5064 0.6368 0.7133 0.014 Uiso 1 1 calc R
H2B H 0.5291 0.7153 0.7626 0.014 Uiso 1 1 calc R
O1 O 0.83854(8) 0.57024(8) 0.82166(5) 0.01370(16) Uani 1 1 d .
O2 O 0.67949(8) 0.72665(8) 0.84573(5) 0.01263(17) Uani 1 1 d .
O3 O 0.81983(8) 0.46830(9) 0.72787(5) 0.01517(19) Uani 1 1 d .
O4 O 0.84594(9) 0.77145(9) 0.88464(6) 0.0181(2) Uani 1 1 d .
C1 C 0.78219(11) 0.48852(11) 0.79126(7) 0.0133(2) Uani 1 1 d .
H1C H 0.7895 0.4254 0.8178 0.016 Uiso 1 1 calc R
C2 C 0.66545(11) 0.51300(10) 0.78292(7) 0.0116(2) Uani 1 1 d .
H2C H 0.6353 0.4600 0.7540 0.014 Uiso 1 1 calc R
C3 C 0.64908(10) 0.61892(11) 0.75047(7) 0.0112(2) Uani 1 1 d .
H3 H 0.6693 0.6126 0.7043 0.013 Uiso 1 1 calc R
C4 C 0.71768(11) 0.70256(11) 0.78143(7) 0.0124(2) Uani 1 1 d .
H4 H 0.7146 0.7654 0.7544 0.015 Uiso 1 1 calc R
C5 C 0.83141(11) 0.66638(11) 0.78608(7) 0.0140(2) Uani 1 1 d .
H5 H 0.8609 0.6577 0.7421 0.017 Uiso 1 1 calc R
C6 C 0.89407(11) 0.74637(12) 0.82378(9) 0.0181(2) Uani 1 1 d .
H6A H 0.9641 0.7196 0.8318 0.022 Uiso 1 1 calc R
H6B H 0.9006 0.8091 0.7976 0.022 Uiso 1 1 calc R
C7 C 0.92318(12) 0.42580(13) 0.72769(9) 0.0201(3) Uani 1 1 d .
H7A H 0.9712 0.4752 0.7464 0.030 Uiso 1 1 calc R
H7B H 0.9438 0.4106 0.6835 0.030 Uiso 1 1 calc R
H7C H 0.9242 0.3629 0.7531 0.030 Uiso 1 1 calc R
C8 C 0.74204(12) 0.80703(11) 0.87455(8) 0.0147(2) Uani 1 1 d .
H8 H 0.7431 0.8677 0.8455 0.018 Uiso 1 1 calc R
C9 C 0.69378(12) 0.83657(12) 0.93867(7) 0.0160(2) Uani 1 1 d .
C10 C 0.68785(14) 0.76467(13) 0.98955(8) 0.0207(3) Uani 1 1 d .
H10 H 0.7200 0.7000 0.9855 0.025 Uiso 1 1 calc R
C11 C 0.63347(16) 0.79024(15) 1.04645(9) 0.0252(3) Uani 1 1 d .
H11 H 0.6290 0.7423 1.0805 0.030 Uiso 1 1 calc R
C12 C 0.58594(16) 0.88703(16) 1.05259(9) 0.0261(3) Uani 1 1 d .
H12 H 0.5479 0.9030 1.0901 0.031 Uiso 1 1 calc R
C13 C 0.59512(15) 0.95985(14) 1.00290(9) 0.0244(3) Uani 1 1 d .
H13 H 0.5656 1.0256 1.0078 0.029 Uiso 1 1 calc R
C14 C 0.64885(13) 0.93438(13) 0.94540(8) 0.0193(3) Uani 1 1 d .
H14 H 0.6545 0.9828 0.9118 0.023 Uiso 1 1 calc R
C21 C 0.39828(11) 0.57811(11) 0.92513(7) 0.0131(2) Uani 1 1 d .
C22 C 0.33543(11) 0.50008(11) 0.89359(7) 0.0131(2) Uani 1 1 d .
C23 C 0.28076(10) 0.55008(12) 0.84001(7) 0.0137(2) Uani 1 1 d .
C24 C 0.31370(11) 0.65567(11) 0.83697(7) 0.0141(2) Uani 1 1 d .
C25 C 0.38668(11) 0.67411(11) 0.89017(7) 0.0135(2) Uani 1 1 d .
C26 C 0.46444(12) 0.56181(15) 0.98447(7) 0.0198(3) Uani 1 1 d .
H26A H 0.5218 0.6103 0.9842 0.030 Uiso 1 1 calc R
H26B H 0.4915 0.4921 0.9844 0.030 Uiso 1 1 calc R
H26C H 0.4227 0.5725 1.0230 0.030 Uiso 1 1 calc R
C27 C 0.32142(13) 0.38985(12) 0.91525(9) 0.0192(3) Uani 1 1 d .
H27A H 0.3854 0.3653 0.9347 0.029 Uiso 1 1 calc R
H27B H 0.3042 0.3473 0.8781 0.029 Uiso 1 1 calc R
H27C H 0.2657 0.3862 0.9468 0.029 Uiso 1 1 calc R
C28 C 0.20231(13) 0.50037(14) 0.79547(8) 0.0200(3) Uani 1 1 d .
H28A H 0.1327 0.5148 0.8110 0.030 Uiso 1 1 calc R
H28B H 0.2135 0.4265 0.7947 0.030 Uiso 1 1 calc R
H28C H 0.2104 0.5279 0.7521 0.030 Uiso 1 1 calc R
C29 C 0.27646(15) 0.73652(14) 0.79033(9) 0.0230(3) Uani 1 1 d .
H29A H 0.2461 0.7035 0.7526 0.034 Uiso 1 1 calc R
H29B H 0.3347 0.7790 0.7770 0.034 Uiso 1 1 calc R
H29C H 0.2245 0.7792 0.8113 0.034 Uiso 1 1 calc R
C30 C 0.43045(13) 0.77823(12) 0.90809(9) 0.0195(3) Uani 1 1 d .
H30A H 0.3759 0.8205 0.9267 0.029 Uiso 1 1 calc R
H30B H 0.4577 0.8116 0.8696 0.029 Uiso 1 1 calc R
H30C H 0.4859 0.7695 0.9395 0.029 Uiso 1 1 calc R
B1 B 0.60972(17) 1.23862(15) 0.91088(9) 0.0212(3) Uani 1 1 d .
F1 F 0.52925(11) 1.16804(11) 0.89632(7) 0.0406(3) Uani 1 1 d .
F2 F 0.64543(15) 1.28222(11) 0.85299(7) 0.0477(4) Uani 1 1 d .
F3 F 0.57053(10) 1.31983(11) 0.94909(7) 0.0350(3) Uani 1 1 d .
F4 F 0.69055(10) 1.19001(10) 0.94358(7) 0.0351(3) Uani 1 1 d .
C41 C 0.79301(18) 0.39201(16) 1.02741(9) 0.0282(4) Uani 1 1 d .
H41A H 0.7545 0.3317 1.0119 0.034 Uiso 1 1 calc R
H41B H 0.8598 0.3681 1.0446 0.034 Uiso 1 1 calc R
Cl2 Cl 0.81558(4) 0.47821(4) 0.96104(2) 0.02860(9) Uani 1 1 d .
Cl3 Cl 0.72163(6) 0.45271(6) 1.09019(3) 0.04712(15) Uani 1 1 d .
C42 C 1.0552(2) 0.71701(17) 0.59092(10) 0.0338(4) Uani 1 1 d .
H42A H 1.0323 0.6886 0.5493 0.041 Uiso 1 1 calc R
H42B H 1.1217 0.7522 0.5838 0.041 Uiso 1 1 calc R
Cl4 Cl 0.96198(5) 0.80742(5) 0.61883(3) 0.04356(13) Uani 1 1 d .
Cl5 Cl 1.07343(5) 0.61525(6) 0.64690(4) 0.05041(17) Uani 1 1 d .

loop_
_atom_site_aniso_label
_atom_site_aniso_U_11
_atom_site_aniso_U_22
_atom_site_aniso_U_33
_atom_site_aniso_U_23
_atom_site_aniso_U_13
_atom_site_aniso_U_12
Rh1 0.00946(3) 0.00875(3) 0.01140(3) 0.00000(3) 0.00035(3) -0.00054(3)
Cl1 0.01474(13) 0.01424(13) 0.02028(14) -0.00640(10) 0.00048(11) -0.00273(11)
N1 0.0121(4) 0.0114(5) 0.0132(5) 0.0013(4) 0.0014(4) -0.0007(4)
N2 0.0107(5) 0.0122(4) 0.0122(4) 0.0008(4) -0.0004(3) 0.0001(3)
O1 0.0127(4) 0.0114(4) 0.0171(4) 0.0005(4) -0.0023(3) -0.0008(3)
O2 0.0129(4) 0.0114(4) 0.0136(4) -0.0020(3) 0.0000(3) -0.0018(3)
O3 0.0121(4) 0.0165(5) 0.0169(4) -0.0019(4) 0.0018(3) 0.0030(3)
O4 0.0134(4) 0.0179(5) 0.0229(5) -0.0028(4) -0.0047(4) -0.0009(4)
C1 0.0119(5) 0.0106(5) 0.0174(6) 0.0000(4) 0.0006(4) 0.0010(4)
C2 0.0105(5) 0.0096(5) 0.0146(5) -0.0003(4) 0.0011(4) 0.0002(4)
C3 0.0103(5) 0.0118(5) 0.0115(5) 0.0006(4) 0.0015(4) 0.0003(4)
C4 0.0114(5) 0.0114(5) 0.0145(5) 0.0020(4) 0.0001(4) -0.0005(4)
C5 0.0113(5) 0.0121(5) 0.0184(6) 0.0021(5) 0.0004(4) -0.0017(4)
C6 0.0123(5) 0.0155(6) 0.0264(7) -0.0005(6) -0.0014(6) -0.0031(4)
C7 0.0121(5) 0.0215(7) 0.0268(7) -0.0022(6) 0.0027(5) 0.0027(5)
C8 0.0153(6) 0.0105(5) 0.0185(6) -0.0019(5) -0.0021(5) -0.0019(4)
C9 0.0168(6) 0.0140(6) 0.0173(6) -0.0021(5) -0.0036(5) -0.0031(5)
C10 0.0233(7) 0.0186(7) 0.0201(7) -0.0001(5) -0.0058(6) -0.0023(6)
C11 0.0302(9) 0.0275(8) 0.0179(7) -0.0007(6) -0.0042(6) -0.0070(7)
C12 0.0302(8) 0.0284(9) 0.0197(7) -0.0063(6) 0.0013(6) -0.0052(7)
C13 0.0264(8) 0.0197(8) 0.0270(8) -0.0078(6) 0.0035(6) -0.0025(6)
C14 0.0230(7) 0.0126(6) 0.0223(6) -0.0024(5) 0.0005(5) -0.0027(6)
C21 0.0117(5) 0.0148(6) 0.0126(5) -0.0003(4) 0.0012(4) 0.0002(4)
C22 0.0114(5) 0.0127(5) 0.0152(6) 0.0010(4) 0.0018(4) -0.0009(4)
C23 0.0094(5) 0.0149(6) 0.0169(5) -0.0007(5) -0.0001(4) 0.0011(5)
C24 0.0115(5) 0.0141(5) 0.0167(6) 0.0015(4) 0.0011(4) 0.0015(4)
C25 0.0124(5) 0.0122(5) 0.0159(6) -0.0019(4) 0.0023(4) 0.0001(4)
C26 0.0205(6) 0.0247(7) 0.0143(5) -0.0008(6) -0.0026(4) 0.0014(6)
C27 0.0191(7) 0.0145(6) 0.0241(7) 0.0049(5) 0.0021(5) -0.0028(5)
C28 0.0145(6) 0.0239(7) 0.0217(7) -0.0039(6) -0.0036(5) -0.0009(5)
C29 0.0252(8) 0.0205(7) 0.0232(7) 0.0062(6) 0.0012(6) 0.0074(6)
C30 0.0191(7) 0.0137(6) 0.0256(7) -0.0049(5) 0.0039(5) -0.0024(5)
B1 0.0288(9) 0.0174(7) 0.0176(7) 0.0023(6) -0.0004(6) 0.0013(7)
F1 0.0396(7) 0.0329(7) 0.0494(8) 0.0021(6) -0.0152(6) -0.0097(6)
F2 0.0866(12) 0.0268(6) 0.0296(6) 0.0081(5) 0.0222(7) 0.0039(7)
F3 0.0313(6) 0.0377(7) 0.0360(6) -0.0134(5) 0.0002(5) 0.0100(5)
F4 0.0290(6) 0.0249(6) 0.0513(8) 0.0068(5) -0.0106(6) 0.0040(5)
C41 0.0366(10) 0.0299(9) 0.0181(7) -0.0006(6) -0.0040(7) 0.0023(8)
Cl2 0.0295(2) 0.0366(2) 0.01968(17) 0.00251(16) -0.00053(15) 0.00004(18)
Cl3 0.0588(4) 0.0618(4) 0.0208(2) 0.0003(2) 0.0097(2) 0.0167(3)
C42 0.0429(11) 0.0338(9) 0.0246(8) 0.0055(7) 0.0053(9) 0.0065(10)
Cl4 0.0448(3) 0.0447(3) 0.0412(3) -0.0017(2) 0.0031(2) 0.0121(3)
Cl5 0.0457(3) 0.0446(3) 0.0609(4) 0.0285(3) -0.0104(3) -0.0035(3)

loop_
_atom_type_symbol
_atom_type_description
_atom_type_scat_dispersion_real
_atom_type_scat_dispersion_imag
_atom_type_scat_source
C C 0.0033 0.0016 'International Tables Vol C Tables 4.2.6.8 and 6.1.1.4'
H H 0.0000 0.0000 'International Tables Vol C Tables 4.2.6.8 and 6.1.1.4'
B B 0.0013 0.0007 'International Tables Vol C Tables 4.2.6.8 and 6.1.1.4'
N N 0.0061 0.0033 'International Tables Vol C Tables 4.2.6.8 and 6.1.1.4'
O O 0.0106 0.0060 'International Tables Vol C Tables 4.2.6.8 and 6.1.1.4'
F F 0.0171 0.0103 'International Tables Vol C Tables 4.2.6.8 and 6.1.1.4'
Cl Cl 0.1484 0.1585 'International Tables Vol C Tables 4.2.6.8 and 6.1.1.4'
Rh Rh -1.1178 0.9187 'International Tables Vol C Tables 4.2.6.8 and 6.1.1.4'

loop_
_geom_angle_atom_site_label_1
_geom_angle_atom_site_label_2
_geom_angle_atom_site_label_3
_geom_angle
N1 Rh1 C22 114.05(5)
N1 Rh1 C24 153.63(5)
C22 Rh1 C24 65.83(5)
N1 Rh1 C25 114.80(5)
C22 Rh1 C25 65.78(5)
C24 Rh1 C25 39.45(6)
N1 Rh1 C23 152.77(5)
C22 Rh1 C23 39.37(5)
C24 Rh1 C23 38.62(6)
C25 Rh1 C23 65.32(5)
N1 Rh1 C21 97.41(5)
C22 Rh1 C21 39.01(5)
C24 Rh1 C21 65.38(5)
C25 Rh1 C21 38.83(5)
C23 Rh1 C21 65.07(5)
N1 Rh1 N2 78.53(4)
C22 Rh1 N2 165.81(5)
C24 Rh1 N2 99.97(5)
C25 Rh1 N2 103.64(5)
C23 Rh1 N2 128.63(5)
C21 Rh1 N2 136.67(5)
N1 Rh1 Cl1 88.44(4)
C22 Rh1 Cl1 99.85(4)
C24 Rh1 Cl1 117.86(4)
C25 Rh1 Cl1 155.88(4)
C23 Rh1 Cl1 91.15(4)
C21 Rh1 Cl1 136.72(4)
N2 Rh1 Cl1 86.57(3)
C2 N1 Rh1 108.06(8)
C3 N2 Rh1 112.87(8)
C1 O1 C5 112.61(11)
C8 O2 C4 110.11(11)
C1 O3 C7 112.84(12)
C8 O4 C6 110.41(12)
O3 C1 O1 111.63(12)
O3 C1 C2 105.48(12)
O1 C1 C2 112.89(11)
N1 C2 C3 108.67(11)
N1 C2 C1 113.43(12)
C3 C2 C1 111.36(11)
N2 C3 C4 111.75(11)
N2 C3 C2 109.46(11)
C4 C3 C2 111.75(11)
O2 C4 C3 109.77(11)
O2 C4 C5 109.33(11)
C3 C4 C5 110.83(12)
O1 C5 C6 107.10(12)
O1 C5 C4 110.74(11)
C6 C5 C4 109.00(12)
O4 C6 C5 111.82(12)
O4 C8 O2 110.30(12)
O4 C8 C9 109.80(12)
O2 C8 C9 108.35(12)
C14 C9 C10 120.32(15)
C14 C9 C8 119.07(14)
C10 C9 C8 120.48(14)
C11 C10 C9 119.56(16)
C12 C11 C10 120.23(17)
C13 C12 C11 120.13(17)
C12 C13 C14 119.90(17)
C9 C14 C13 119.79(16)
C25 C21 C22 108.68(12)
C25 C21 C26 125.75(14)
C22 C21 C26 125.56(14)
C25 C21 Rh1 70.31(8)
C22 C21 Rh1 69.75(8)
C26 C21 Rh1 125.93(10)
C21 C22 C23 107.29(12)
C21 C22 C27 126.57(13)
C23 C22 C27 125.95(14)
C21 C22 Rh1 71.24(8)
C23 C22 Rh1 70.97(8)
C27 C22 Rh1 126.99(10)
C24 C23 C22 108.36(12)
C24 C23 C28 125.35(14)
C22 C23 C28 126.28(14)
C24 C23 Rh1 70.08(8)
C22 C23 Rh1 69.66(8)
C28 C23 Rh1 126.37(10)
C23 C24 C25 108.21(12)
C23 C24 C29 126.93(14)
C25 C24 C29 124.77(14)
C23 C24 Rh1 71.30(8)
C25 C24 Rh1 70.68(8)
C29 C24 Rh1 126.35(11)
C21 C25 C24 107.39(12)
C21 C25 C30 127.59(14)
C24 C25 C30 124.68(14)
C21 C25 Rh1 70.86(8)
C24 C25 Rh1 69.86(8)
C30 C25 Rh1 129.67(10)
F4 B1 F2 110.63(18)
F4 B1 F3 109.59(16)
F2 B1 F3 106.99(16)
F4 B1 F1 110.86(15)
F2 B1 F1 108.71(17)
F3 B1 F1 109.98(17)
Cl3 C41 Cl2 111.39(12)
Cl5 C42 Cl4 111.80(12)

loop_
_geom_bond_atom_site_label_1
_geom_bond_atom_site_label_2
_geom_bond_distance
Rh1 N1 2.1371(12)
Rh1 C22 2.1400(14)
Rh1 C24 2.1415(14)
Rh1 C25 2.1525(14)
Rh1 C23 2.1576(13)
Rh1 C21 2.1597(14)
Rh1 N2 2.1687(12)
Rh1 Cl1 2.4230(3)
N1 C2 1.4779(18)
N2 C3 1.4974(17)
O1 C1 1.4154(17)
O1 C5 1.4364(18)
O2 C8 1.4311(17)
O2 C4 1.4343(18)
O3 C1 1.4050(18)
O3 C7 1.4249(18)
O4 C8 1.4148(19)
O4 C6 1.423(2)
C1 C2 1.5289(19)
C2 C3 1.5284(19)
C3 C4 1.523(2)
C4 C5 1.524(2)
C5 C6 1.512(2)
C8 C9 1.496(2)
C9 C14 1.388(2)
C9 C10 1.393(2)
C10 C11 1.392(3)
C11 C12 1.389(3)
C12 C13 1.386(3)
C13 C14 1.398(2)
C21 C25 1.433(2)
C21 C22 1.436(2)
C21 C26 1.491(2)
C22 C23 1.448(2)
C22 C27 1.495(2)
C23 C24 1.422(2)
C23 C28 1.495(2)
C24 C25 1.449(2)
C24 C29 1.487(2)
C25 C30 1.495(2)
B1 F4 1.377(2)
B1 F2 1.385(2)
B1 F3 1.396(2)
B1 F1 1.400(2)
C41 Cl3 1.755(2)
C41 Cl2 1.774(2)
C42 Cl5 1.753(2)
C42 Cl4 1.756(2)
